data_7102682
loop_
_publ_author_name
'Turner, David R'
'Hursthouse, M B'
'Light, M E'
'Steed, Jonathan W'

_publ_section_title
;
 Linear distortion of octahedral metal centres by multiple hydrogen
 bonds in modular ML(4) systems.
;
_journal_issue 12
_journal_name_full 'Chemical communications (Cambridge, England)'
_journal_page_first 1354
_journal_page_last 1355
_journal_paper_doi 10.1039/b402884h
_journal_year 2004
_chemical_formula_sum 'C52 H64 Co N12 O12 S'
_chemical_formula_weight 1140.14
_chemical_name_systematic
;
?
;
_space_group_IT_number 85
_symmetry_space_group_name_Hall '-P 4a'
_symmetry_space_group_name_H-M 'P 4/n :2'
_atom_sites_solution_hydrogens geom
_atom_sites_solution_primary direct
_atom_sites_solution_secondary difmap
_audit_creation_method SHELXL-97
_cell_angle_alpha 90.00
_cell_angle_beta 90.00
_cell_angle_gamma 90.00
_cell_formula_units_Z 2
_cell_length_a 18.070(3)
_cell_length_b 18.070(3)
_cell_length_c 8.0756(16)
_cell_measurement_temperature 173(2)
_cell_volume 2636.9(7)
_computing_structure_refinement 'SHELXL-97 (Sheldrick, 1997)'
_computing_structure_solution 'SHELXS-97 (Sheldrick, 1990)'
_diffrn_ambient_temperature 173(2)
_diffrn_measured_fraction_theta_full 0.985
_diffrn_measured_fraction_theta_max 0.985
_diffrn_radiation_monochromator graphite
_diffrn_radiation_source 'fine-focus sealed tube'
_diffrn_radiation_type MoK\a
_diffrn_radiation_wavelength 0.71073
_diffrn_reflns_av_R_equivalents 0.0345
_diffrn_reflns_av_sigmaI/netI 0.0345
_diffrn_reflns_limit_h_max 23
_diffrn_reflns_limit_h_min -23
_diffrn_reflns_limit_k_max 16
_diffrn_reflns_limit_k_min -16
_diffrn_reflns_limit_l_max 10
_diffrn_reflns_limit_l_min -6
_diffrn_reflns_number 4642
_diffrn_reflns_theta_full 27.48
_diffrn_reflns_theta_max 27.48
_diffrn_reflns_theta_min 2.52
_exptl_absorpt_coefficient_mu 0.440
_exptl_crystal_density_diffrn 1.436
_exptl_crystal_density_method 'not measured'
_exptl_crystal_F_000 1198
_refine_diff_density_max 0.372
_refine_diff_density_min -0.565
_refine_diff_density_rms 0.093
_refine_ls_extinction_coef 0.018(2)
_refine_ls_extinction_expression Fc^*^==kFc[1+0.001xFc^2^\l^3^/sin(2\q)]^-1/4^
_refine_ls_extinction_method SHELXL
_refine_ls_goodness_of_fit_ref 1.177
_refine_ls_hydrogen_treatment mixed
_refine_ls_matrix_type full
_refine_ls_number_parameters 198
_refine_ls_number_reflns 3007
_refine_ls_number_restraints 0
_refine_ls_restrained_S_all 1.177
_refine_ls_R_factor_all 0.0484
_refine_ls_R_factor_gt 0.0429
_refine_ls_shift/su_max 0.000
_refine_ls_shift/su_mean 0.000
_refine_ls_structure_factor_coef Fsqd
_refine_ls_weighting_details 'calc w==1/[\s^2^(Fo^2^)+(0.0000P)^2^+4.2991P] where P==(Fo^2^+2Fc^2^)/3'
_refine_ls_weighting_scheme calc
_refine_ls_wR_factor_gt 0.1007
_refine_ls_wR_factor_ref 0.1018
_reflns_number_gt 2864
_reflns_number_total 3007
_reflns_threshold_expression >2sigma(I)
_cod_data_source_file b402884h.txt
_cod_data_source_block c:\dave\structs\dtheat\dtco1\dtco1
_cod_database_code 7102682

loop_
_symmetry_equiv_pos_as_xyz
'x, y, z'
'-y+1/2, x, z'
'-x+1/2, -y+1/2, z'
'y, -x+1/2, z'
'-x, -y, -z'
'y-1/2, -x, -z'
'x-1/2, y-1/2, -z'
'-y, x-1/2, -z'

loop_
_atom_site_label
_atom_site_type_symbol
_atom_site_fract_x
_atom_site_fract_y
_atom_site_fract_z
_atom_site_U_iso_or_equiv
_atom_site_adp_type
_atom_site_occupancy
_atom_site_symmetry_multiplicity
_atom_site_calc_flag
_atom_site_refinement_flags
_atom_site_disorder_assembly
_atom_site_disorder_group
Co1 Co 0.2500 0.2500 0.23627(6) 0.00996(16) Uani 1 4 d S . .
S1 S 0.2500 0.7500 0.5000 0.0117(2) Uani 1 4 d S . .
N2 N 0.22515(10) 0.53611(9) 0.4829(2) 0.0172(4) Uani 1 1 d . A .
H2 H 0.2258 0.5838 0.4610 0.021 Uiso 1 1 calc R . .
C8 C 0.16345(11) 0.63216(11) 0.9966(3) 0.0164(4) Uani 1 1 d . . .
H8 H 0.1923 0.6724 0.9568 0.020 Uiso 1 1 calc R . .
O2 O 0.2500 0.2500 -0.0272(4) 0.0153(5) Uani 1 4 d S . .
N1 N 0.26772(9) 0.36859(8) 0.2353(2) 0.0135(3) Uani 1 1 d . . .
O1 O 0.2500 0.2500 0.4935(3) 0.0166(6) Uani 1 4 d S . .
C11 C 0.08213(14) 0.51518(13) 1.1171(3) 0.0274(5) Uani 1 1 d . . .
H11 H 0.0551 0.4741 1.1587 0.033 Uiso 1 1 calc R . .
C10 C 0.09022(12) 0.57733(12) 1.2161(3) 0.0211(4) Uani 1 1 d . . .
C9 C 0.13253(11) 0.63561(11) 1.1537(3) 0.0187(4) Uani 1 1 d . . .
H9 H 0.1403 0.6784 1.2199 0.022 Uiso 1 1 calc R . .
C13 C 0.05267(14) 0.58227(15) 1.3829(3) 0.0310(5) Uani 1 1 d . . .
H13A H 0.0006 0.5957 1.3675 0.047 Uiso 1 1 calc R . .
H13B H 0.0773 0.6200 1.4503 0.047 Uiso 1 1 calc R . .
H13C H 0.0558 0.5343 1.4389 0.047 Uiso 1 1 calc R . .
C7 C 0.15259(11) 0.57032(11) 0.8968(3) 0.0168(4) Uani 1 1 d . . .
C12 C 0.11219(14) 0.51083(12) 0.9592(3) 0.0270(5) Uani 1 1 d . . .
H12 H 0.1053 0.4676 0.8942 0.032 Uiso 1 1 calc R . .
O4 O 0.28082(8) 0.68991(8) 0.3966(2) 0.0221(3) Uani 1 1 d . . .
C5 C 0.23867(10) 0.41226(10) 0.3539(2) 0.0149(4) Uani 1 1 d . . .
H5 H 0.2086 0.3904 0.4371 0.018 Uiso 1 1 calc R . .
C2 C 0.31997(13) 0.47570(12) 0.1071(3) 0.0238(5) Uani 1 1 d . . .
H2A H 0.3474 0.4966 0.0183 0.029 Uiso 1 1 calc R . .
C1 C 0.30854(12) 0.39981(11) 0.1153(3) 0.0197(4) Uani 1 1 d . . .
H1 H 0.3303 0.3690 0.0333 0.024 Uiso 1 1 calc R . .
N3 N 0.18073(10) 0.57378(9) 0.7333(2) 0.0174(4) Uani 1 1 d . A .
H3 H 0.1871 0.6182 0.6912 0.021 Uiso 1 1 calc R . .
C3 C 0.29109(12) 0.52031(11) 0.2295(3) 0.0207(4) Uani 1 1 d . . .
H3A H 0.2984 0.5723 0.2257 0.025 Uiso 1 1 calc R . .
C4 C 0.25114(11) 0.48866(10) 0.3587(2) 0.0152(4) Uani 1 1 d . . .
C6 C 0.19884(14) 0.51567(11) 0.6350(3) 0.0248(5) Uani 1 1 d . . .
O3A O 0.2079(2) 0.4513(3) 0.6895(6) 0.0190(9) Uani 0.50 1 d P A 1
O5 O 0.30608(15) 0.34063(15) 0.7292(3) 0.0158(5) Uani 0.50 1 d P . .
O3B O 0.1748(3) 0.4508(3) 0.6627(6) 0.0305(11) Uani 0.50 1 d P A 2
H2O H 0.2811 0.2261 -0.0987 0.23(4) Uiso 1 1 d R . .
H1O H 0.2632 0.2831 0.5689 0.43(6) Uiso 1 1 d R . .
H4 H 0.3557 0.3475 0.7187 0.010(11) Uiso 0.50 1 d PR . .
H6 H 0.2831 0.3769 0.7630 0.06(2) Uiso 0.50 1 d PR . .

loop_
_atom_site_aniso_label
_atom_site_aniso_U_11
_atom_site_aniso_U_22
_atom_site_aniso_U_33
_atom_site_aniso_U_23
_atom_site_aniso_U_13
_atom_site_aniso_U_12
Co1 0.00966(19) 0.00966(19) 0.0106(3) 0.000 0.000 0.000
S1 0.0089(3) 0.0089(3) 0.0172(5) 0.000 0.000 0.000
N2 0.0249(9) 0.0075(7) 0.0192(8) -0.0014(6) 0.0045(7) 0.0005(6)
C8 0.0142(9) 0.0136(9) 0.0215(10) -0.0013(7) -0.0019(7) -0.0004(7)
O2 0.0171(8) 0.0171(8) 0.0118(12) 0.000 0.000 0.000
N1 0.0138(7) 0.0099(7) 0.0168(8) -0.0003(6) 0.0014(6) -0.0007(6)
O1 0.0190(8) 0.0190(8) 0.0119(13) 0.000 0.000 0.000
C11 0.0352(13) 0.0250(11) 0.0219(11) 0.0016(9) 0.0038(9) -0.0118(9)
C10 0.0191(10) 0.0273(11) 0.0169(10) -0.0007(8) -0.0013(8) 0.0012(8)
C9 0.0176(9) 0.0192(9) 0.0194(10) -0.0066(8) -0.0044(8) 0.0034(7)
C13 0.0284(12) 0.0437(14) 0.0209(11) -0.0024(10) 0.0032(9) -0.0011(10)
C7 0.0190(9) 0.0146(9) 0.0167(9) -0.0006(7) -0.0001(8) 0.0007(7)
C12 0.0415(13) 0.0174(10) 0.0223(11) -0.0051(8) 0.0038(10) -0.0101(9)
O4 0.0168(7) 0.0183(7) 0.0313(8) -0.0103(6) 0.0043(6) 0.0003(6)
C5 0.0150(9) 0.0133(9) 0.0163(9) 0.0006(7) 0.0014(7) 0.0002(7)
C2 0.0320(12) 0.0166(10) 0.0229(11) 0.0017(8) 0.0106(9) -0.0062(8)
C1 0.0242(10) 0.0148(9) 0.0202(10) -0.0027(8) 0.0095(8) -0.0020(8)
N3 0.0239(9) 0.0106(7) 0.0176(8) -0.0003(6) 0.0026(7) -0.0005(6)
C3 0.0274(11) 0.0114(9) 0.0232(11) 0.0011(8) 0.0041(9) -0.0025(8)
C4 0.0170(9) 0.0122(9) 0.0165(9) -0.0009(7) -0.0005(7) 0.0013(7)
C6 0.0421(13) 0.0113(9) 0.0209(11) 0.0000(8) 0.0063(10) 0.0014(9)
O3A 0.027(2) 0.0104(15) 0.0194(19) 0.0011(13) 0.0033(18) 0.0008(18)
O5 0.0138(13) 0.0154(13) 0.0183(14) -0.0020(11) 0.0013(11) -0.0004(11)
O3B 0.055(3) 0.0104(16) 0.026(2) -0.0019(15) 0.014(2) -0.008(2)

loop_
_atom_type_symbol
_atom_type_description
_atom_type_scat_dispersion_real
_atom_type_scat_dispersion_imag
_atom_type_scat_source
C C 0.0033 0.0016 'International Tables Vol C Tables 4.2.6.8 and 6.1.1.4'
H H 0.0000 0.0000 'International Tables Vol C Tables 4.2.6.8 and 6.1.1.4'
N N 0.0061 0.0033 'International Tables Vol C Tables 4.2.6.8 and 6.1.1.4'
O O 0.0106 0.0060 'International Tables Vol C Tables 4.2.6.8 and 6.1.1.4'
S S 0.1246 0.1234 'International Tables Vol C Tables 4.2.6.8 and 6.1.1.4'
Co Co 0.3494 0.9721 'International Tables Vol C Tables 4.2.6.8 and 6.1.1.4'

loop_
_geom_angle_atom_site_label_1
_geom_angle_atom_site_label_2
_geom_angle_atom_site_label_3
_geom_angle
_geom_angle_site_symmetry_1
_geom_angle_site_symmetry_3
O1 Co1 O2 180.000(1) . .
O1 Co1 N1 90.21(5) . 3
O2 Co1 N1 89.79(5) . 3
O1 Co1 N1 90.21(5) . .
O2 Co1 N1 89.79(5) . .
N1 Co1 N1 179.59(9) 3 .
O1 Co1 N1 90.21(5) . 2
O2 Co1 N1 89.79(5) . 2
N1 Co1 N1 89.999(1) 3 2
N1 Co1 N1 89.999(1) . 2
O1 Co1 N1 90.21(5) . 4
O2 Co1 N1 89.79(5) . 4
N1 Co1 N1 89.999(1) 3 4
N1 Co1 N1 89.999(1) . 4
N1 Co1 N1 179.59(9) 2 4
O4 S1 O4 108.59(6) 8_666 .
O4 S1 O4 111.25(13) 8_666 6_566
O4 S1 O4 108.59(6) . 6_566
O4 S1 O4 108.59(6) 8_666 3_565
O4 S1 O4 111.25(13) . 3_565
O4 S1 O4 108.59(6) 6_566 3_565
C6 N2 C4 126.47(17) . .
C9 C8 C7 120.59(19) . .
C1 N1 C5 118.76(16) . .
C1 N1 Co1 119.96(13) . .
C5 N1 Co1 121.28(13) . .
C10 C11 C12 122.3(2) . .
C11 C10 C9 117.5(2) . .
C11 C10 C13 121.0(2) . .
C9 C10 C13 121.5(2) . .
C8 C9 C10 121.10(19) . .
C8 C7 C12 118.91(19) . .
C8 C7 N3 116.99(18) . .
C12 C7 N3 124.03(18) . .
C11 C12 C7 119.6(2) . .
N1 C5 C4 122.33(18) . .
C3 C2 C1 119.17(19) . .
N1 C1 C2 122.07(19) . .
C6 N3 C7 126.74(18) . .
C2 C3 C4 119.59(18) . .
C3 C4 C5 117.92(18) . .
C3 C4 N2 117.34(17) . .
C5 C4 N2 124.73(18) . .
O3A C6 O3B 29.2(2) . .
O3A C6 N3 123.0(3) . .
O3B C6 N3 121.9(3) . .
O3A C6 N2 121.3(3) . .
O3B C6 N2 121.8(3) . .
N3 C6 N2 113.60(18) . .

loop_
_geom_bond_atom_site_label_1
_geom_bond_atom_site_label_2
_geom_bond_distance
_geom_bond_site_symmetry_2
Co1 O1 2.077(3) .
Co1 O2 2.127(3) .
Co1 N1 2.1667(16) 3
Co1 N1 2.1667(16) .
Co1 N1 2.1667(16) 2
Co1 N1 2.1667(16) 4
S1 O4 1.4786(14) 8_666
S1 O4 1.4786(14) .
S1 O4 1.4786(14) 6_566
S1 O4 1.4786(14) 3_565
N2 C6 1.368(3) .
N2 C4 1.401(2) .
C8 C9 1.388(3) .
C8 C7 1.392(3) .
N1 C1 1.343(3) .
N1 C5 1.347(2) .
C11 C10 1.386(3) .
C11 C12 1.388(3) .
C10 C9 1.395(3) .
C10 C13 1.511(3) .
C7 C12 1.394(3) .
C7 N3 1.416(3) .
C5 C4 1.399(3) .
C2 C3 1.378(3) .
C2 C1 1.388(3) .
N3 C6 1.357(3) .
C3 C4 1.391(3) .
C6 O3A 1.255(5) .
C6 O3B 1.270(5) .

loop_
_geom_hbond_atom_site_label_D
_geom_hbond_atom_site_label_H
_geom_hbond_atom_site_label_A
_geom_hbond_distance_DH
_geom_hbond_distance_HA
_geom_hbond_distance_DA
_geom_hbond_angle_DHA
_geom_hbond_site_symmetry_A
N2 H2 O4 0.88 2.22 3.037(2) 154.0 .
N3 H3 O4 0.88 1.96 2.834(2) 173.7 6_566
O2 H2O O5 0.92 1.85 2.753(3) 168.4 4_554
O1 H1O O5 0.89 1.83 2.708(3) 169.3 .
O5 H4 O3B 0.91 1.82 2.685(6) 157.4 4
O5 H4 O3A 0.91 2.01 2.785(5) 142.2 4
O5 H6 O3B 0.82 2.51 3.144(6) 135.4 .
O5 H6 O3A 0.82 2.00 2.691(5) 141.2 .
